data_7057868
loop_
_publ_author_name
'Ponduru, Tharun T.'
'Qiu, Changling'
'Mao, James X.'
'Leghissa, Allegra'
'Smuts, Jonathan'
'Schug, Kevin A.'
'Dias, H. V. Rasika'

_publ_section_title
;
 Copper(i)-based oxidation of polycyclic aromatic hydrocarbons and product
 elucidation using vacuum ultraviolet spectroscopy and theoretical
 spectral calculations
;
_journal_issue 24
_journal_name_full 'New Journal of Chemistry'
_journal_page_first 19442
_journal_paper_doi 10.1039/C8NJ04740E
_journal_volume 42
_journal_year 2018
_chemical_formula_moiety 'C18 H3 Cu F16 N4'
_chemical_formula_sum 'C18 H3 Cu F16 N4'
_chemical_formula_weight 642.78
_space_group_crystal_system triclinic
_space_group_IT_number 2
_space_group_name_Hall '-P 1'
_space_group_name_H-M_alt 'P -1'
_symmetry_space_group_name_Hall '-P 1'
_symmetry_space_group_name_H-M 'P -1'
_atom_sites_solution_hydrogens geom
_atom_sites_solution_primary dual
_audit_creation_date 2017-08-25
_audit_creation_method
;
Olex2 1.2
(compiled 2017.08.10 svn.r3458 for OlexSys, GUI svn.r5381)
;
_audit_update_record
;
2018-09-14 deposited with the CCDC.
2018-10-30 downloaded from the CCDC.
;
_cell_angle_alpha 103.683(8)
_cell_angle_beta 90.251(9)
_cell_angle_gamma 107.230(8)
_cell_formula_units_Z 2
_cell_length_a 8.802(2)
_cell_length_b 9.701(2)
_cell_length_c 13.814(3)
_cell_measurement_reflns_used 9697
_cell_measurement_temperature 298(2)
_cell_measurement_theta_max 32.61
_cell_measurement_theta_min 2.76
_cell_volume 1091.1(4)
_computing_cell_refinement 'SAINT v8.34A (Bruker, 2013)'
_computing_data_reduction 'SAINT v8.34A (Bruker, 2013)'
_computing_molecular_graphics 'Olex2 (Dolomanov et al., 2009)'
_computing_publication_material 'Olex2 (Dolomanov et al., 2009)'
_computing_structure_refinement 'ShelXL (Sheldrick, 2015)'
_computing_structure_solution 'ShelXT (Sheldrick, 2015)'
_diffrn_ambient_temperature 298.5
_diffrn_detector_area_resol_mean 8
_diffrn_measured_fraction_theta_full 0.994
_diffrn_measured_fraction_theta_max 0.994
_diffrn_measurement_device_type 'Bruker D8 Quest with a Photon 100 CMOS detector'
_diffrn_measurement_method '\f and \w scans'
_diffrn_radiation_monochromator graphite
_diffrn_radiation_type MoK\a
_diffrn_radiation_wavelength 0.71073
_diffrn_reflns_av_R_equivalents 0.0475
_diffrn_reflns_av_unetI/netI 0.0311
_diffrn_reflns_Laue_measured_fraction_full 0.994
_diffrn_reflns_Laue_measured_fraction_max 0.994
_diffrn_reflns_limit_h_max 11
_diffrn_reflns_limit_h_min -11
_diffrn_reflns_limit_k_max 12
_diffrn_reflns_limit_k_min -12
_diffrn_reflns_limit_l_max 17
_diffrn_reflns_limit_l_min -17
_diffrn_reflns_number 18600
_diffrn_reflns_point_group_measured_fraction_full 0.994
_diffrn_reflns_point_group_measured_fraction_max 0.994
_diffrn_reflns_theta_full 26.000
_diffrn_reflns_theta_max 27.499
_diffrn_reflns_theta_min 2.763
_diffrn_source 'sealed tube'
_diffrn_standards_number 0
_exptl_absorpt_coefficient_mu 1.153
_exptl_absorpt_correction_T_max 0.7466
_exptl_absorpt_correction_T_min 0.6546
_exptl_absorpt_correction_type multi-scan
_exptl_absorpt_process_details
'SADABS-2014/5 (Bruker,2014/5) was used for absorption correction. wR2(int) was 0.0668 before and 0.0460 after correction. The Ratio of minimum to maximum transmission is 0.8768. The \l/2 correction factor is 0.00150.'
_exptl_crystal_colour orange
_exptl_crystal_colour_primary orange
_exptl_crystal_density_diffrn 1.957
_exptl_crystal_description block
_exptl_crystal_F_000 624
_exptl_crystal_size_max 0.3
_exptl_crystal_size_mid 0.17
_exptl_crystal_size_min 0.16
_refine_diff_density_max 0.659
_refine_diff_density_min -0.566
_refine_diff_density_rms 0.084
_refine_ls_extinction_method none
_refine_ls_goodness_of_fit_ref 1.046
_refine_ls_hydrogen_treatment constr
_refine_ls_matrix_type full
_refine_ls_number_parameters 353
_refine_ls_number_reflns 4990
_refine_ls_number_restraints 0
_refine_ls_restrained_S_all 1.046
_refine_ls_R_factor_all 0.0561
_refine_ls_R_factor_gt 0.0424
_refine_ls_shift/su_max 0.000
_refine_ls_shift/su_mean 0.000
_refine_ls_structure_factor_coef Fsqd
_refine_ls_weighting_details 'w=1/[\s^2^(Fo^2^)+(0.0886P)^2^+0.2511P] where P=(Fo^2^+2Fc^2^)/3'
_refine_ls_weighting_scheme calc
_refine_ls_wR_factor_gt 0.1266
_refine_ls_wR_factor_ref 0.1376
_reflns_Friedel_coverage 0.000
_reflns_number_gt 4185
_reflns_number_total 4990
_reflns_threshold_expression 'I > 2\s(I)'
_cod_data_source_file c8nj04740e2.cif
_cod_data_source_block rad369_0m_a
_cod_depositor_comments 'Adding full bibliography for 7057868.cif.'
_cod_database_code 7057868
_shelx_shelxl_version_number 2017/1
_shelx_space_group_comment
;
The symmetry employed for this shelxl refinement is uniquely defined
by the following loop, which should always be used as a source of
symmetry information in preference to the above space-group names.
They are only intended as comments.
;
_shelx_estimated_absorpt_t_max 0.837
_shelx_estimated_absorpt_t_min 0.724
_olex2_refinement_description
;
1. Fixed Uiso
 At 1.5 times of:
  All C(H,H,H) groups
2.a Idealised Me refined as rotating group:
 C18(H18A,H18B,H18C)
;
_olex2_submission_special_instructions 'No special instructions were received'

loop_
_space_group_symop_operation_xyz
'x, y, z'
'-x, -y, -z'

loop_
_atom_site_label
_atom_site_type_symbol
_atom_site_fract_x
_atom_site_fract_y
_atom_site_fract_z
_atom_site_U_iso_or_equiv
_atom_site_adp_type
_atom_site_occupancy
_atom_site_site_symmetry_order
_atom_site_calc_flag
_atom_site_refinement_flags_posn
Cu Cu 0.48161(4) 0.45003(3) 0.23694(2) 0.05196(13) Uani 1 1 d .
F1 F 0.9877(2) 0.6202(3) 0.09666(17) 0.0817(6) Uani 1 1 d .
F2 F 0.8040(3) 0.5921(3) -0.01026(13) 0.0813(6) Uani 1 1 d .
F3 F 0.9169(4) 0.8058(3) 0.0813(2) 0.1070(9) Uani 1 1 d .
F4 F 0.6978(6) 0.9479(3) 0.4357(2) 0.1548(17) Uani 1 1 d .
F5 F 0.7434(3) 1.0291(2) 0.3068(2) 0.1096(10) Uani 1 1 d .
F6 F 0.5148(3) 0.9678(3) 0.3518(3) 0.1084(10) Uani 1 1 d .
F7 F 0.9081(2) 0.4004(2) 0.22270(13) 0.0675(5) Uani 1 1 d .
F8 F 0.9513(3) 0.1407(3) 0.12711(18) 0.0850(6) Uani 1 1 d .
F9 F 0.7717(3) -0.0262(2) -0.04482(19) 0.0892(7) Uani 1 1 d .
F10 F 0.5528(3) 0.0714(3) -0.12140(16) 0.0897(7) Uani 1 1 d .
F11 F 0.5058(3) 0.3303(3) -0.02447(16) 0.0831(6) Uani 1 1 d .
F12 F 0.5502(3) 0.6572(3) 0.49979(17) 0.0889(7) Uani 1 1 d .
F13 F 0.3174(4) 0.6536(4) 0.62576(19) 0.1156(10) Uani 1 1 d .
F14 F 0.0354(3) 0.6758(3) 0.5656(2) 0.1001(8) Uani 1 1 d .
F15 F -0.0101(3) 0.7089(4) 0.3785(2) 0.1096(10) Uani 1 1 d .
F16 F 0.2223(3) 0.7072(3) 0.25101(16) 0.0879(7) Uani 1 1 d .
N1 N 0.6660(2) 0.4976(2) 0.15954(14) 0.0452(4) Uani 1 1 d .
N2 N 0.7267(2) 0.7602(2) 0.21641(15) 0.0469(4) Uani 1 1 d .
N3 N 0.5036(2) 0.6606(2) 0.30142(15) 0.0464(4) Uani 1 1 d .
N4 N 0.3324(3) 0.2827(3) 0.2595(2) 0.0626(6) Uani 1 1 d .
C1 C 0.7407(3) 0.6340(3) 0.15839(17) 0.0434(4) Uani 1 1 d .
C2 C 0.6196(3) 0.7678(3) 0.28367(17) 0.0450(4) Uani 1 1 d .
C3 C 0.8653(3) 0.6668(3) 0.08204(19) 0.0516(5) Uani 1 1 d .
C4 C 0.6478(4) 0.9300(3) 0.3448(2) 0.0635(7) Uani 1 1 d .
C5 C 0.7052(3) 0.3731(3) 0.10192(16) 0.0436(4) Uani 1 1 d .
C6 C 0.8185(3) 0.3201(3) 0.13809(17) 0.0471(5) Uani 1 1 d .
C7 C 0.8407(3) 0.1865(3) 0.0896(2) 0.0551(6) Uani 1 1 d .
C8 C 0.7508(4) 0.1033(3) 0.0029(2) 0.0592(6) Uani 1 1 d .
C9 C 0.6400(4) 0.1530(3) -0.0359(2) 0.0585(6) Uani 1 1 d .
C10 C 0.6171(3) 0.2853(3) 0.01317(19) 0.0524(5) Uani 1 1 d .
C11 C 0.3908(3) 0.6814(3) 0.37187(18) 0.0464(5) Uani 1 1 d .
C12 C 0.4118(4) 0.6687(3) 0.4684(2) 0.0576(6) Uani 1 1 d .
C13 C 0.2930(4) 0.6664(4) 0.5335(2) 0.0685(8) Uani 1 1 d .
C14 C 0.1516(4) 0.6784(3) 0.5028(3) 0.0700(8) Uani 1 1 d .
C15 C 0.1278(3) 0.6930(4) 0.4083(3) 0.0681(8) Uani 1 1 d .
C16 C 0.2463(3) 0.6942(3) 0.3432(2) 0.0567(6) Uani 1 1 d .
C17 C 0.2479(4) 0.1823(4) 0.2789(2) 0.0627(7) Uani 1 1 d .
C18 C 0.1421(5) 0.0526(5) 0.3028(4) 0.0958(13) Uani 1 1 d .
H18A H 0.040973 0.024519 0.265242 0.144 Uiso 1 1 calc GR
H18B H 0.127226 0.074620 0.373002 0.144 Uiso 1 1 calc GR
H18C H 0.187387 -0.027843 0.286279 0.144 Uiso 1 1 calc GR

loop_
_atom_site_aniso_label
_atom_site_aniso_U_11
_atom_site_aniso_U_22
_atom_site_aniso_U_33
_atom_site_aniso_U_23
_atom_site_aniso_U_13
_atom_site_aniso_U_12
Cu 0.05377(19) 0.03916(18) 0.0580(2) 0.00671(12) 0.01525(13) 0.01089(13)
F1 0.0508(9) 0.1132(18) 0.0980(14) 0.0447(13) 0.0244(9) 0.0355(11)
F2 0.0819(12) 0.1096(18) 0.0497(9) 0.0189(10) 0.0173(8) 0.0256(12)
F3 0.143(2) 0.0579(12) 0.130(2) 0.0377(13) 0.0905(18) 0.0333(13)
F4 0.267(5) 0.0760(18) 0.0877(18) -0.0303(14) -0.065(2) 0.043(2)
F5 0.1178(19) 0.0414(10) 0.142(2) -0.0007(11) 0.0682(17) 0.0014(11)
F6 0.0921(16) 0.0486(11) 0.175(3) 0.0026(14) 0.0521(16) 0.0268(11)
F7 0.0718(10) 0.0805(13) 0.0506(8) 0.0094(8) -0.0049(7) 0.0293(9)
F8 0.0909(14) 0.0917(16) 0.1021(15) 0.0379(12) 0.0133(11) 0.0610(13)
F9 0.1181(18) 0.0506(11) 0.1030(15) 0.0054(10) 0.0342(13) 0.0422(11)
F10 0.1004(16) 0.0723(14) 0.0700(12) -0.0191(10) -0.0135(11) 0.0165(12)
F11 0.0775(12) 0.0866(15) 0.0855(13) 0.0010(11) -0.0257(10) 0.0419(11)
F12 0.0899(14) 0.126(2) 0.0728(12) 0.0357(13) 0.0099(10) 0.0571(15)
F13 0.149(2) 0.153(3) 0.0724(14) 0.0548(16) 0.0505(15) 0.066(2)
F14 0.0834(14) 0.0809(15) 0.1193(19) 0.0093(13) 0.0614(13) 0.0119(11)
F15 0.0523(11) 0.130(2) 0.138(2) 0.0052(18) 0.0079(12) 0.0373(13)
F16 0.0802(13) 0.119(2) 0.0697(12) 0.0190(12) -0.0058(10) 0.0415(14)
N1 0.0488(10) 0.0417(10) 0.0464(9) 0.0064(7) 0.0119(7) 0.0191(8)
N2 0.0475(10) 0.0397(10) 0.0498(10) 0.0049(8) 0.0105(8) 0.0126(8)
N3 0.0523(10) 0.0373(9) 0.0451(9) 0.0012(7) 0.0106(8) 0.0142(8)
N4 0.0616(13) 0.0473(12) 0.0695(14) 0.0087(10) 0.0152(10) 0.0070(10)
C1 0.0420(10) 0.0451(11) 0.0447(10) 0.0090(8) 0.0076(8) 0.0174(9)
C2 0.0473(11) 0.0369(10) 0.0458(10) 0.0021(8) 0.0049(8) 0.0121(8)
C3 0.0530(12) 0.0510(13) 0.0546(12) 0.0153(10) 0.0179(10) 0.0193(10)
C4 0.0666(16) 0.0401(13) 0.0695(16) -0.0048(11) 0.0183(13) 0.0093(11)
C5 0.0464(10) 0.0417(11) 0.0449(10) 0.0087(8) 0.0110(8) 0.0183(9)
C6 0.0527(12) 0.0504(12) 0.0430(10) 0.0138(9) 0.0092(8) 0.0213(10)
C7 0.0601(14) 0.0562(15) 0.0641(14) 0.0258(12) 0.0205(11) 0.0316(12)
C8 0.0697(16) 0.0400(12) 0.0697(15) 0.0104(11) 0.0272(12) 0.0216(11)
C9 0.0640(15) 0.0472(14) 0.0547(13) 0.0012(10) 0.0087(11) 0.0116(11)
C10 0.0518(12) 0.0511(14) 0.0531(12) 0.0060(10) 0.0004(10) 0.0197(11)
C11 0.0481(11) 0.0374(10) 0.0499(11) 0.0036(8) 0.0121(9) 0.0129(9)
C12 0.0636(15) 0.0586(15) 0.0539(13) 0.0137(11) 0.0139(11) 0.0236(12)
C13 0.086(2) 0.0628(18) 0.0573(15) 0.0157(13) 0.0284(14) 0.0232(15)
C14 0.0685(17) 0.0446(14) 0.0814(19) 0.0011(13) 0.0372(15) 0.0052(12)
C15 0.0465(13) 0.0533(16) 0.090(2) -0.0045(14) 0.0096(13) 0.0117(11)
C16 0.0522(13) 0.0504(14) 0.0605(14) 0.0031(11) 0.0027(11) 0.0136(11)
C17 0.0566(14) 0.0560(16) 0.0709(17) 0.0162(13) 0.0061(12) 0.0098(12)
C18 0.075(2) 0.078(3) 0.134(4) 0.053(3) 0.011(2) 0.0008(19)

loop_
_atom_type_symbol
_atom_type_description
_atom_type_scat_dispersion_real
_atom_type_scat_dispersion_imag
_atom_type_scat_source
C C 0.0033 0.0016 'International Tables Vol C Tables 4.2.6.8 and 6.1.1.4'
H H 0.0000 0.0000 'International Tables Vol C Tables 4.2.6.8 and 6.1.1.4'
Cu Cu 0.3201 1.2651 'International Tables Vol C Tables 4.2.6.8 and 6.1.1.4'
F F 0.0171 0.0103 'International Tables Vol C Tables 4.2.6.8 and 6.1.1.4'
N N 0.0061 0.0033 'International Tables Vol C Tables 4.2.6.8 and 6.1.1.4'

loop_
_geom_angle_atom_site_label_1
_geom_angle_atom_site_label_2
_geom_angle_atom_site_label_3
_geom_angle
N1 Cu N3 94.31(9)
N4 Cu N1 138.57(10)
N4 Cu N3 127.06(10)
C1 N1 Cu 121.24(16)
C1 N1 C5 123.5(2)
C5 N1 Cu 115.21(16)
C2 N2 C1 124.9(2)
C2 N3 Cu 121.08(16)
C2 N3 C11 124.2(2)
C11 N3 Cu 114.59(16)
C17 N4 Cu 175.3(3)
N1 C1 N2 129.0(2)
N1 C1 C3 120.1(2)
N2 C1 C3 110.9(2)
N2 C2 C4 111.2(2)
N3 C2 N2 128.5(2)
N3 C2 C4 120.3(2)
F1 C3 F2 104.8(2)
F1 C3 C1 111.5(2)
F2 C3 C1 110.8(2)
F3 C3 F1 109.2(3)
F3 C3 F2 106.5(3)
F3 C3 C1 113.6(2)
F4 C4 F5 109.7(3)
F4 C4 F6 104.5(3)
F4 C4 C2 111.3(3)
F5 C4 F6 104.3(3)
F5 C4 C2 114.1(2)
F6 C4 C2 112.4(2)
C6 C5 N1 121.4(2)
C6 C5 C10 116.3(2)
C10 C5 N1 121.7(2)
F7 C6 C5 119.1(2)
F7 C6 C7 119.0(2)
C7 C6 C5 121.9(2)
F8 C7 C6 119.6(3)
F8 C7 C8 120.5(3)
C8 C7 C6 119.9(2)
F9 C8 C7 120.3(3)
F9 C8 C9 119.8(3)
C9 C8 C7 119.9(2)
F10 C9 C8 119.7(3)
F10 C9 C10 120.3(3)
C8 C9 C10 120.0(3)
F11 C10 C5 118.8(2)
F11 C10 C9 119.2(2)
C9 C10 C5 122.0(2)
C12 C11 N3 121.1(2)
C16 C11 N3 121.1(2)
C16 C11 C12 117.3(2)
F12 C12 C11 119.4(2)
F12 C12 C13 118.7(3)
C13 C12 C11 121.9(3)
F13 C13 C12 120.2(3)
F13 C13 C14 120.4(3)
C14 C13 C12 119.4(3)
F14 C14 C13 119.7(4)
F14 C14 C15 120.2(3)
C13 C14 C15 120.1(3)
F15 C15 C14 120.3(3)
F15 C15 C16 119.3(3)
C14 C15 C16 120.3(3)
F16 C16 C11 118.9(3)
F16 C16 C15 120.1(3)
C11 C16 C15 121.0(3)
N4 C17 C18 178.9(4)
C17 C18 H18A 109.5
C17 C18 H18B 109.5
C17 C18 H18C 109.5
H18A C18 H18B 109.5
H18A C18 H18C 109.5
H18B C18 H18C 109.5

loop_
_geom_bond_atom_site_label_1
_geom_bond_atom_site_label_2
_geom_bond_distance
Cu N1 1.948(2)
Cu N3 1.977(2)
Cu N4 1.854(3)
F1 C3 1.317(3)
F2 C3 1.329(3)
F3 C3 1.292(3)
F4 C4 1.283(4)
F5 C4 1.293(4)
F6 C4 1.323(4)
F7 C6 1.339(3)
F8 C7 1.332(3)
F9 C8 1.339(3)
F10 C9 1.342(3)
F11 C10 1.332(3)
F12 C12 1.335(3)
F13 C13 1.331(4)
F14 C14 1.342(3)
F15 C15 1.343(4)
F16 C16 1.331(4)
N1 C1 1.295(3)
N1 C5 1.417(3)
N2 C1 1.335(3)
N2 C2 1.332(3)
N3 C2 1.295(3)
N3 C11 1.417(3)
N4 C17 1.127(4)
C1 C3 1.542(3)
C2 C4 1.546(3)
C5 C6 1.389(3)
C5 C10 1.392(3)
C6 C7 1.381(4)
C7 C8 1.368(4)
C8 C9 1.366(4)
C9 C10 1.375(4)
C11 C12 1.385(4)
C11 C16 1.379(4)
C12 C13 1.381(4)
C13 C14 1.359(5)
C14 C15 1.369(5)
C15 C16 1.380(4)
C17 C18 1.436(5)
C18 H18A 0.9600
C18 H18B 0.9600
C18 H18C 0.9600

loop_
_geom_torsion_atom_site_label_1
_geom_torsion_atom_site_label_2
_geom_torsion_atom_site_label_3
_geom_torsion_atom_site_label_4
_geom_torsion
Cu N1 C1 N2 11.3(3)
Cu N1 C1 C3 -168.57(16)
Cu N1 C5 C6 -94.7(2)
Cu N1 C5 C10 75.9(3)
Cu N3 C2 N2 7.8(4)
Cu N3 C2 C4 -172.0(2)
Cu N3 C11 C12 80.8(3)
Cu N3 C11 C16 -90.1(3)
F7 C6 C7 F8 -0.6(4)
F7 C6 C7 C8 -179.8(3)
F8 C7 C8 F9 0.7(4)
F8 C7 C8 C9 -178.6(3)
F9 C8 C9 F10 0.2(5)
F9 C8 C9 C10 179.4(3)
F10 C9 C10 F11 0.8(5)
F10 C9 C10 C5 -180.0(3)
F12 C12 C13 F13 0.3(5)
F12 C12 C13 C14 179.8(3)
F13 C13 C14 F14 -0.7(5)
F13 C13 C14 C15 179.3(3)
F14 C14 C15 F15 1.8(5)
F14 C14 C15 C16 -179.3(3)
F15 C15 C16 F16 -1.7(5)
F15 C15 C16 C11 178.6(3)
N1 C1 C3 F1 -63.8(3)
N1 C1 C3 F2 52.5(3)
N1 C1 C3 F3 172.4(3)
N1 C5 C6 F7 -9.5(4)
N1 C5 C6 C7 170.1(2)
N1 C5 C10 F11 8.4(4)
N1 C5 C10 C9 -170.8(3)
N2 C1 C3 F1 116.3(3)
N2 C1 C3 F2 -127.4(2)
N2 C1 C3 F3 -7.5(3)
N2 C2 C4 F4 -110.6(3)
N2 C2 C4 F5 14.1(4)
N2 C2 C4 F6 132.6(3)
N3 C2 C4 F4 69.2(4)
N3 C2 C4 F5 -166.1(3)
N3 C2 C4 F6 -47.6(4)
N3 C11 C12 F12 9.3(4)
N3 C11 C12 C13 -170.2(3)
N3 C11 C16 F16 -9.1(4)
N3 C11 C16 C15 170.7(3)
C1 N1 C5 C6 88.5(3)
C1 N1 C5 C10 -100.9(3)
C1 N2 C2 N3 -5.5(4)
C1 N2 C2 C4 174.3(2)
C2 N2 C1 N1 -5.7(4)
C2 N2 C1 C3 174.2(2)
C2 N3 C11 C12 -94.8(3)
C2 N3 C11 C16 94.3(3)
C5 N1 C1 N2 -172.1(2)
C5 N1 C1 C3 8.0(3)
C5 C6 C7 F8 179.8(2)
C5 C6 C7 C8 0.6(4)
C6 C5 C10 F11 179.5(3)
C6 C5 C10 C9 0.3(4)
C6 C7 C8 F9 179.8(3)
C6 C7 C8 C9 0.5(4)
C7 C8 C9 F10 179.6(3)
C7 C8 C9 C10 -1.2(5)
C8 C9 C10 F11 -178.4(3)
C8 C9 C10 C5 0.8(5)
C10 C5 C6 F7 179.4(2)
C10 C5 C6 C7 -1.0(4)
C11 N3 C2 N2 -176.9(2)
C11 N3 C2 C4 3.4(4)
C11 C12 C13 F13 179.8(3)
C11 C12 C13 C14 -0.7(5)
C12 C11 C16 F16 179.7(3)
C12 C11 C16 C15 -0.5(4)
C12 C13 C14 F14 179.8(3)
C12 C13 C14 C15 -0.2(5)
C13 C14 C15 F15 -178.2(3)
C13 C14 C15 C16 0.6(5)
C14 C15 C16 F16 179.4(3)
C14 C15 C16 C11 -0.3(5)
C16 C11 C12 F12 -179.5(3)
C16 C11 C12 C13 1.0(4)
